data_4507665
loop_
_publ_author_name
'Jin, Feng'
'Zhang, Ying'
'Wang, Hui-Zhen'
'Zhu, Hui-Zhi'
'Yan, Yan'
'Zhang, Jun'
'Wu, Jie-Ying'
'Tian, Yu-Peng'
'Zhou, Hong-Ping'

_publ_section_title
;
 Diverse Structural Ag(I) Supramolecular Complexes Constructed from
 Multidentate Dicyanoisophorone-Based Ligands: Structures and Enhanced
 Luminescence
;
_journal_issue 5
_journal_name_full 'Crystal Growth &amp; Design'
_journal_page_first 1978
_journal_paper_doi 10.1021/cg400025j
_journal_volume 13
_journal_year 2013
_chemical_formula_sum 'C36 H34 Ag Cl N6 O4'
_chemical_formula_weight 758.01
_chemical_name_systematic
;
 ?
;
_space_group_IT_number 2
_symmetry_cell_setting triclinic
_symmetry_space_group_name_Hall '-P 1'
_symmetry_space_group_name_H-M 'P -1'
_atom_sites_solution_hydrogens geom
_atom_sites_solution_primary direct
_atom_sites_solution_secondary difmap
_audit_creation_method SHELXL-97
_cell_angle_alpha 73.986(2)
_cell_angle_beta 81.817(2)
_cell_angle_gamma 67.748(2)
_cell_formula_units_Z 1
_cell_length_a 7.5848(11)
_cell_length_b 8.8251(13)
_cell_length_c 14.844(2)
_cell_measurement_reflns_used 2718
_cell_measurement_temperature 293(2)
_cell_measurement_theta_max 24.77
_cell_measurement_theta_min 2.57
_cell_volume 883.1(2)
_computing_cell_refinement 'Bruker SMART'
_computing_data_collection 'Bruker SMART'
_computing_data_reduction 'Bruker SAINT'
_computing_molecular_graphics 'Bruker SHELXTL'
_computing_publication_material 'Bruker SHELXTL'
_computing_structure_refinement 'SHELXL-97 (Sheldrick, 1997)'
_computing_structure_solution 'SHELXS-97 (Sheldrick, 1990)'
_diffrn_ambient_temperature 293(2)
_diffrn_measured_fraction_theta_full 0.970
_diffrn_measured_fraction_theta_max 0.970
_diffrn_measurement_device_type 'CCD area detector'
_diffrn_measurement_method 'phi and omega scans'
_diffrn_radiation_monochromator graphite
_diffrn_radiation_source 'fine-focus sealed tube'
_diffrn_radiation_type MoK\a
_diffrn_radiation_wavelength 0.71073
_diffrn_reflns_av_R_equivalents 0.0221
_diffrn_reflns_av_sigmaI/netI 0.0325
_diffrn_reflns_limit_h_max 9
_diffrn_reflns_limit_h_min -9
_diffrn_reflns_limit_k_max 10
_diffrn_reflns_limit_k_min -10
_diffrn_reflns_limit_l_max 17
_diffrn_reflns_limit_l_min -18
_diffrn_reflns_number 6708
_diffrn_reflns_theta_full 26.00
_diffrn_reflns_theta_max 26.00
_diffrn_reflns_theta_min 2.57
_exptl_absorpt_coefficient_mu 0.693
_exptl_absorpt_correction_T_max 0.8854
_exptl_absorpt_correction_T_min 0.8796
_exptl_absorpt_correction_type multi-scan
_exptl_absorpt_process_details sadabs
_exptl_crystal_colour yellow
_exptl_crystal_density_diffrn 1.425
_exptl_crystal_density_method 'not measured'
_exptl_crystal_description flake
_exptl_crystal_F_000 388
_exptl_crystal_size_max 0.19
_exptl_crystal_size_mid 0.19
_exptl_crystal_size_min 0.18
_refine_diff_density_max 0.423
_refine_diff_density_min -0.480
_refine_diff_density_rms 0.055
_refine_ls_extinction_method none
_refine_ls_goodness_of_fit_ref 1.058
_refine_ls_hydrogen_treatment constr
_refine_ls_matrix_type full
_refine_ls_number_parameters 240
_refine_ls_number_reflns 3371
_refine_ls_number_restraints 85
_refine_ls_restrained_S_all 1.180
_refine_ls_R_factor_all 0.0467
_refine_ls_R_factor_gt 0.0378
_refine_ls_shift/su_max 0.051
_refine_ls_shift/su_mean 0.004
_refine_ls_structure_factor_coef Fsqd
_refine_ls_weighting_details 'calc w=1/[\s^2^(Fo^2^)+(0.0619P)^2^+0.1046P] where P=(Fo^2^+2Fc^2^)/3'
_refine_ls_weighting_scheme calc
_refine_ls_wR_factor_gt 0.1024
_refine_ls_wR_factor_ref 0.1079
_reflns_number_gt 2834
_reflns_number_total 3371
_reflns_threshold_expression >2sigma(I)
_cod_data_source_file cg400025j_si_007.cif
_cod_data_source_block a
_cod_depositor_comments
;
The following automatic conversions were performed:

'_symmetry_cell_setting' value 'Triclinic' changed to 'triclinic'
according to /home/saulius/struct/CIF-dictionaries/cif_core.dic
dictionary named 'cif_core.dic' version 2.4.2 from 2011-04-26.

Automatic conversion script
Id: cif_fix_values 1891 2012-01-12 08:04:46Z andrius 
;
_cod_original_sg_symbol_H-M 'P-1     '
_cod_database_code 4507665

loop_
_symmetry_equiv_pos_as_xyz
'x, y, z'
'-x, -y, -z'

loop_
_atom_site_label
_atom_site_type_symbol
_atom_site_fract_x
_atom_site_fract_y
_atom_site_fract_z
_atom_site_U_iso_or_equiv
_atom_site_adp_type
_atom_site_occupancy
_atom_site_symmetry_multiplicity
_atom_site_calc_flag
_atom_site_refinement_flags
Ag16 Ag 0.0000 1.0000 0.5000 0.06683(18) Uani 1 2 d S
C1 C -0.0053(5) 0.8644(5) 0.3313(2) 0.0665(9) Uani 1 1 d .
H1 H -0.0722 0.9783 0.3066 0.080 Uiso 1 1 calc R
C2 C 0.0180(6) 0.7543(6) 0.2781(2) 0.0733(11) Uani 1 1 d .
H2 H -0.0305 0.7924 0.2186 0.088 Uiso 1 1 calc R
C3 C 0.1148(6) 0.5853(6) 0.3143(3) 0.0714(10) Uani 1 1 d .
H3 H 0.1315 0.5069 0.2800 0.086 Uiso 1 1 calc R
C4 C 0.1869(5) 0.5341(5) 0.4028(2) 0.0604(8) Uani 1 1 d .
H4 H 0.2539 0.4206 0.4282 0.072 Uiso 1 1 calc R
C5 C 0.1591(4) 0.6520(4) 0.4532(2) 0.0487(7) Uani 1 1 d .
C6 C 0.2261(4) 0.6089(4) 0.5476(2) 0.0505(7) Uani 1 1 d .
H6 H 0.2015 0.6984 0.5748 0.061 Uiso 1 1 calc R
C7 C 0.3184(4) 0.4555(4) 0.5989(2) 0.0488(7) Uani 1 1 d .
H7 H 0.3478 0.3646 0.5722 0.059 Uiso 1 1 calc R
C8 C 0.3765(4) 0.4205(4) 0.6940(2) 0.0477(6) Uani 1 1 d .
C9 C 0.4830(4) 0.2609(4) 0.7370(2) 0.0504(7) Uani 1 1 d .
H9 H 0.5123 0.1755 0.7060 0.060 Uiso 1 1 calc R
C10 C 0.5519(4) 0.2198(4) 0.8291(2) 0.0525(7) Uani 1 1 d .
C11 C 0.5107(5) 0.3599(4) 0.8756(2) 0.0643(9) Uani 1 1 d .
H11A H 0.6118 0.4058 0.8582 0.077 Uiso 1 1 calc R
H11B H 0.5105 0.3149 0.9431 0.077 Uiso 1 1 calc R
C12 C 0.3194(5) 0.5025(4) 0.8498(2) 0.0612(8) Uani 1 1 d .
C13 C 0.3172(5) 0.5608(4) 0.7426(2) 0.0576(8) Uani 1 1 d .
H13A H 0.1894 0.6365 0.7249 0.069 Uiso 1 1 calc R
H13B H 0.4016 0.6242 0.7209 0.069 Uiso 1 1 calc R
C14 C 0.1562(5) 0.4389(5) 0.8890(2) 0.0703(9) Uani 1 1 d .
H14A H 0.1604 0.4023 0.9561 0.105 Uiso 1 1 calc R
H14B H 0.1686 0.3461 0.8638 0.105 Uiso 1 1 calc R
H14C H 0.0368 0.5284 0.8719 0.105 Uiso 1 1 calc R
C15 C 0.3002(7) 0.6505(5) 0.8898(3) 0.0969(15) Uani 1 1 d .
H15A H 0.1822 0.7411 0.8715 0.145 Uiso 1 1 calc R
H15B H 0.4046 0.6886 0.8660 0.145 Uiso 1 1 calc R
H15C H 0.3017 0.6147 0.9570 0.145 Uiso 1 1 calc R
C16 C 0.6583(4) 0.0579(4) 0.8724(2) 0.0602(8) Uani 1 1 d .
C17 C 0.7055(6) -0.0797(5) 0.8296(3) 0.0820(11) Uani 1 1 d .
C18 C 0.7264(5) 0.0171(5) 0.9651(3) 0.0697(10) Uani 1 1 d .
Cl1 Cl 0.5000 1.0000 0.5000 0.0905(5) Uani 1 2 d SDU
N1 N 0.0628(4) 0.8181(3) 0.41759(17) 0.0542(6) Uani 1 1 d .
N6 N 0.7801(6) -0.0167(5) 1.0376(3) 0.0944(11) Uani 1 1 d .
N7 N 0.7487(8) -0.1930(5) 0.7974(4) 0.137(2) Uani 1 1 d .
O1 O 0.5712(12) 1.1128(12) 0.4405(10) 0.183(5) Uani 0.50 1 d PDU
O2 O 0.6684(11) 0.8801(11) 0.5497(8) 0.173(4) Uani 0.50 1 d PDU
O3 O 0.4402(18) 0.9133(13) 0.4627(10) 0.188(5) Uani 0.50 1 d PDU
O4 O 0.3819(16) 1.0699(17) 0.5647(8) 0.213(5) Uani 0.50 1 d PDU

loop_
_atom_site_aniso_label
_atom_site_aniso_U_11
_atom_site_aniso_U_22
_atom_site_aniso_U_33
_atom_site_aniso_U_23
_atom_site_aniso_U_13
_atom_site_aniso_U_12
Ag16 0.0789(3) 0.0469(2) 0.0591(3) -0.00841(16) -0.01327(18) -0.00480(18)
C1 0.064(2) 0.075(2) 0.0512(18) 0.0010(17) -0.0129(15) -0.0218(18)
C2 0.077(2) 0.106(3) 0.0476(18) -0.008(2) -0.0104(17) -0.049(2)
C3 0.087(3) 0.096(3) 0.0523(19) -0.0224(19) 0.0017(18) -0.055(2)
C4 0.067(2) 0.064(2) 0.0555(18) -0.0146(16) -0.0011(15) -0.0299(17)
C5 0.0500(16) 0.0546(17) 0.0431(15) -0.0111(13) 0.0013(12) -0.0220(14)
C6 0.0579(18) 0.0455(16) 0.0457(16) -0.0103(13) -0.0035(13) -0.0159(14)
C7 0.0514(16) 0.0436(15) 0.0482(16) -0.0133(13) 0.0001(13) -0.0126(13)
C8 0.0487(16) 0.0433(15) 0.0477(16) -0.0100(12) -0.0016(12) -0.0134(13)
C9 0.0490(16) 0.0425(15) 0.0531(16) -0.0120(13) -0.0020(13) -0.0089(13)
C10 0.0445(16) 0.0466(16) 0.0565(17) -0.0045(14) -0.0043(13) -0.0102(13)
C11 0.068(2) 0.059(2) 0.0571(19) -0.0093(16) -0.0215(16) -0.0098(16)
C12 0.075(2) 0.0500(17) 0.0519(18) -0.0159(14) -0.0195(16) -0.0060(16)
C13 0.072(2) 0.0412(15) 0.0530(18) -0.0102(13) -0.0153(15) -0.0090(14)
C14 0.064(2) 0.072(2) 0.0559(19) -0.0198(17) -0.0021(16) -0.0010(18)
C15 0.135(4) 0.072(3) 0.082(3) -0.038(2) -0.040(3) -0.010(3)
C16 0.0496(17) 0.0514(18) 0.066(2) 0.0007(15) -0.0087(15) -0.0116(14)
C17 0.083(3) 0.048(2) 0.093(3) -0.003(2) -0.028(2) -0.0007(18)
C18 0.062(2) 0.056(2) 0.072(2) 0.0080(17) -0.0177(18) -0.0120(17)
Cl1 0.0788(9) 0.0685(8) 0.1447(14) -0.0654(10) 0.0300(9) -0.0334(8)
N1 0.0534(14) 0.0567(15) 0.0451(13) -0.0043(12) -0.0067(11) -0.0155(12)
N6 0.103(3) 0.077(2) 0.085(2) 0.0133(19) -0.035(2) -0.024(2)
N7 0.155(4) 0.061(2) 0.162(5) -0.032(3) -0.066(4) 0.021(3)
O1 0.124(7) 0.089(6) 0.289(13) 0.035(7) -0.001(7) -0.045(5)
O2 0.114(6) 0.107(6) 0.252(12) 0.018(7) -0.012(6) -0.031(5)
O3 0.219(12) 0.158(9) 0.264(13) -0.135(10) 0.011(9) -0.102(8)
O4 0.144(8) 0.237(13) 0.277(14) -0.194(11) 0.083(9) -0.029(8)

loop_
_atom_type_symbol
_atom_type_description
_atom_type_scat_dispersion_real
_atom_type_scat_dispersion_imag
_atom_type_scat_source
C C 0.0033 0.0016 'International Tables Vol C Tables 4.2.6.8 and 6.1.1.4'
Ag Ag -0.8971 1.1015 'International Tables Vol C Tables 4.2.6.8 and 6.1.1.4'
N N 0.0061 0.0033 'International Tables Vol C Tables 4.2.6.8 and 6.1.1.4'
O O 0.0106 0.0060 'International Tables Vol C Tables 4.2.6.8 and 6.1.1.4'
H H 0.0000 0.0000 'International Tables Vol C Tables 4.2.6.8 and 6.1.1.4'
Cl Cl 0.1484 0.1585 'International Tables Vol C Tables 4.2.6.8 and 6.1.1.4'

loop_
_geom_angle_atom_site_label_1
_geom_angle_atom_site_label_2
_geom_angle_atom_site_label_3
_geom_angle
_geom_angle_site_symmetry_1
_geom_angle_site_symmetry_3
N1 Ag16 N1 180.000(1) 2_576 .
N1 C1 C2 123.8(3) . .
N1 C1 H1 118.1 . .
C2 C1 H1 118.1 . .
C1 C2 C3 118.6(3) . .
C1 C2 H2 120.7 . .
C3 C2 H2 120.7 . .
C2 C3 C4 118.8(3) . .
C2 C3 H3 120.6 . .
C4 C3 H3 120.6 . .
C5 C4 C3 119.8(3) . .
C5 C4 H4 120.1 . .
C3 C4 H4 120.1 . .
N1 C5 C4 121.2(3) . .
N1 C5 C6 115.3(3) . .
C4 C5 C6 123.5(3) . .
C7 C6 C5 127.0(3) . .
C7 C6 H6 116.5 . .
C5 C6 H6 116.5 . .
C6 C7 C8 124.3(3) . .
C6 C7 H7 117.8 . .
C8 C7 H7 117.8 . .
C9 C8 C7 119.2(3) . .
C9 C8 C13 121.2(3) . .
C7 C8 C13 119.6(3) . .
C8 C9 C10 121.8(3) . .
C8 C9 H9 119.1 . .
C10 C9 H9 119.1 . .
C16 C10 C9 121.5(3) . .
C16 C10 C11 120.3(3) . .
C9 C10 C11 118.1(3) . .
C10 C11 C12 113.2(3) . .
C10 C11 H11A 108.9 . .
C12 C11 H11A 108.9 . .
C10 C11 H11B 108.9 . .
C12 C11 H11B 108.9 . .
H11A C11 H11B 107.8 . .
C14 C12 C15 109.7(3) . .
C14 C12 C13 110.7(3) . .
C15 C12 C13 109.1(3) . .
C14 C12 C11 109.9(3) . .
C15 C12 C11 109.8(3) . .
C13 C12 C11 107.7(3) . .
C8 C13 C12 114.3(2) . .
C8 C13 H13A 108.7 . .
C12 C13 H13A 108.7 . .
C8 C13 H13B 108.7 . .
C12 C13 H13B 108.7 . .
H13A C13 H13B 107.6 . .
C12 C14 H14A 109.5 . .
C12 C14 H14B 109.5 . .
H14A C14 H14B 109.5 . .
C12 C14 H14C 109.5 . .
H14A C14 H14C 109.5 . .
H14B C14 H14C 109.5 . .
C12 C15 H15A 109.5 . .
C12 C15 H15B 109.5 . .
H15A C15 H15B 109.5 . .
C12 C15 H15C 109.5 . .
H15A C15 H15C 109.5 . .
H15B C15 H15C 109.5 . .
C10 C16 C17 122.3(3) . .
C10 C16 C18 121.3(3) . .
C17 C16 C18 116.3(3) . .
N7 C17 C16 177.5(5) . .
N6 C18 C16 179.2(5) . .
O3 Cl1 O3 180.000(3) 2_676 .
O3 Cl1 O4 64.8(5) 2_676 .
O3 Cl1 O4 115.2(5) . .
O3 Cl1 O4 115.2(5) 2_676 2_676
O3 Cl1 O4 64.8(5) . 2_676
O4 Cl1 O4 180.000(4) . 2_676
O3 Cl1 O1 116.9(5) 2_676 2_676
O3 Cl1 O1 63.1(5) . 2_676
O4 Cl1 O1 69.6(5) . 2_676
O4 Cl1 O1 110.4(5) 2_676 2_676
O3 Cl1 O1 63.1(5) 2_676 .
O3 Cl1 O1 116.9(5) . .
O4 Cl1 O1 110.4(5) . .
O4 Cl1 O1 69.6(5) 2_676 .
O1 Cl1 O1 180.0(11) 2_676 .
O3 Cl1 O2 74.3(5) 2_676 .
O3 Cl1 O2 105.7(5) . .
O4 Cl1 O2 105.2(5) . .
O4 Cl1 O2 74.8(5) 2_676 .
O1 Cl1 O2 78.5(4) 2_676 .
O1 Cl1 O2 101.5(4) . .
O3 Cl1 O2 105.7(5) 2_676 2_676
O3 Cl1 O2 74.3(5) . 2_676
O4 Cl1 O2 74.8(5) . 2_676
O4 Cl1 O2 105.2(5) 2_676 2_676
O1 Cl1 O2 101.5(4) 2_676 2_676
O1 Cl1 O2 78.5(4) . 2_676
O2 Cl1 O2 180.000(2) . 2_676
C1 N1 C5 117.7(3) . .
C1 N1 Ag16 120.8(2) . .
C5 N1 Ag16 121.32(19) . .
Cl1 O1 O3 56.0(4) . 2_676
Cl1 O1 O4 54.3(3) . 2_676
O3 O1 O4 98.3(6) 2_676 2_676
Cl1 O1 O2 53.1(3) . 2_676
O3 O1 O2 86.5(5) 2_676 2_676
O4 O1 O2 83.3(5) 2_676 2_676
Cl1 O2 O3 48.4(3) . 2_676
Cl1 O2 O4 49.3(3) . 2_676
O3 O2 O4 82.6(5) 2_676 2_676
Cl1 O2 O1 48.4(3) . 2_676
O3 O2 O1 82.0(4) 2_676 2_676
O4 O2 O1 78.9(5) 2_676 2_676
Cl1 O3 O1 60.9(4) . 2_676
Cl1 O3 O4 59.0(4) . 2_676
O1 O3 O4 104.7(7) 2_676 2_676
Cl1 O3 O2 57.3(3) . 2_676
O1 O3 O2 90.8(6) 2_676 2_676
O4 O3 O2 92.0(6) 2_676 2_676
Cl1 O4 O3 56.2(3) . 2_676
Cl1 O4 O1 56.1(3) . 2_676
O3 O4 O1 100.4(6) 2_676 2_676
Cl1 O4 O2 55.9(3) . 2_676
O3 O4 O2 89.4(6) 2_676 2_676
O1 O4 O2 84.7(5) 2_676 2_676

loop_
_geom_bond_atom_site_label_1
_geom_bond_atom_site_label_2
_geom_bond_distance
_geom_bond_site_symmetry_2
Ag16 N1 2.154(3) 2_576
Ag16 N1 2.154(3) .
C1 N1 1.347(4) .
C1 C2 1.361(5) .
C1 H1 0.9300 .
C2 C3 1.375(6) .
C2 H2 0.9300 .
C3 C4 1.385(5) .
C3 H3 0.9300 .
C4 C5 1.379(4) .
C4 H4 0.9300 .
C5 N1 1.354(4) .
C5 C6 1.459(4) .
C6 C7 1.330(4) .
C6 H6 0.9300 .
C7 C8 1.455(4) .
C7 H7 0.9300 .
C8 C9 1.354(4) .
C8 C13 1.495(4) .
C9 C10 1.435(4) .
C9 H9 0.9300 .
C10 C16 1.369(4) .
C10 C11 1.491(5) .
C11 C12 1.532(5) .
C11 H11A 0.9700 .
C11 H11B 0.9700 .
C12 C14 1.525(5) .
C12 C15 1.530(5) .
C12 C13 1.531(4) .
C13 H13A 0.9700 .
C13 H13B 0.9700 .
C14 H14A 0.9600 .
C14 H14B 0.9600 .
C14 H14C 0.9600 .
C15 H15A 0.9600 .
C15 H15B 0.9600 .
C15 H15C 0.9600 .
C16 C17 1.428(5) .
C16 C18 1.441(5) .
C17 N7 1.142(6) .
C18 N6 1.127(6) .
Cl1 O3 1.290(6) 2_676
Cl1 O3 1.290(6) .
Cl1 O4 1.330(6) .
Cl1 O4 1.330(6) 2_676
Cl1 O1 1.360(6) 2_676
Cl1 O1 1.360(6) .
Cl1 O2 1.452(6) .
Cl1 O2 1.452(6) 2_676
O1 O3 1.387(12) 2_676
O1 O4 1.535(11) 2_676
O1 O2 1.781(11) 2_676
O2 O3 1.660(11) 2_676
O2 O4 1.693(13) 2_676
O2 O1 1.781(11) 2_676
O3 O1 1.387(12) 2_676
O3 O4 1.404(12) 2_676
O3 O2 1.660(11) 2_676
O4 O3 1.404(12) 2_676
O4 O1 1.535(11) 2_676
O4 O2 1.693(13) 2_676

loop_
_geom_torsion_atom_site_label_1
_geom_torsion_atom_site_label_2
_geom_torsion_atom_site_label_3
_geom_torsion_atom_site_label_4
_geom_torsion
_geom_torsion_site_symmetry_1
_geom_torsion_site_symmetry_4
N1 C1 C2 C3 0.7(6) . .
C1 C2 C3 C4 -0.8(5) . .
C2 C3 C4 C5 0.7(5) . .
C3 C4 C5 N1 -0.3(5) . .
C3 C4 C5 C6 178.5(3) . .
N1 C5 C6 C7 177.9(3) . .
C4 C5 C6 C7 -1.0(5) . .
C5 C6 C7 C8 -178.1(3) . .
C6 C7 C8 C9 -174.9(3) . .
C6 C7 C8 C13 5.4(5) . .
C7 C8 C9 C10 177.2(3) . .
C13 C8 C9 C10 -3.1(5) . .
C8 C9 C10 C16 179.5(3) . .
C8 C9 C10 C11 -2.7(5) . .
C16 C10 C11 C12 -149.4(3) . .
C9 C10 C11 C12 32.8(4) . .
C10 C11 C12 C14 66.7(4) . .
C10 C11 C12 C15 -172.6(3) . .
C10 C11 C12 C13 -53.9(4) . .
C9 C8 C13 C12 -21.6(4) . .
C7 C8 C13 C12 158.2(3) . .
C14 C12 C13 C8 -71.7(4) . .
C15 C12 C13 C8 167.5(3) . .
C11 C12 C13 C8 48.4(4) . .
C9 C10 C16 C17 -0.7(5) . .
C11 C10 C16 C17 -178.4(3) . .
C9 C10 C16 C18 -179.7(3) . .
C11 C10 C16 C18 2.6(5) . .
C10 C16 C17 N7 159(13) . .
C18 C16 C17 N7 -22(13) . .
C10 C16 C18 N6 164(35) . .
C17 C16 C18 N6 -15(36) . .
C2 C1 N1 C5 -0.4(5) . .
C2 C1 N1 Ag16 -175.4(3) . .
C4 C5 N1 C1 0.1(4) . .
C6 C5 N1 C1 -178.8(3) . .
C4 C5 N1 Ag16 175.1(2) . .
C6 C5 N1 Ag16 -3.8(3) . .
N1 Ag16 N1 C1 -35(100) 2_576 .
N1 Ag16 N1 C5 151(100) 2_576 .
O3 Cl1 O1 O3 180.000(5) . 2_676
O4 Cl1 O1 O3 45.6(7) . 2_676
O4 Cl1 O1 O3 -134.4(7) 2_676 2_676
O1 Cl1 O1 O3 -175(100) 2_676 2_676
O2 Cl1 O1 O3 -65.5(6) . 2_676
O2 Cl1 O1 O3 114.5(6) 2_676 2_676
O3 Cl1 O1 O4 134.4(7) 2_676 2_676
O3 Cl1 O1 O4 -45.6(7) . 2_676
O4 Cl1 O1 O4 180.000(5) . 2_676
O1 Cl1 O1 O4 -41(100) 2_676 2_676
O2 Cl1 O1 O4 68.8(6) . 2_676
O2 Cl1 O1 O4 -111.1(6) 2_676 2_676
O3 Cl1 O1 O2 -114.5(6) 2_676 2_676
O3 Cl1 O1 O2 65.5(6) . 2_676
O4 Cl1 O1 O2 -68.8(6) . 2_676
O4 Cl1 O1 O2 111.1(6) 2_676 2_676
O1 Cl1 O1 O2 71(100) 2_676 2_676
O2 Cl1 O1 O2 180.000(2) . 2_676
O3 Cl1 O2 O3 180.000(5) . 2_676
O4 Cl1 O2 O3 -57.6(6) . 2_676
O4 Cl1 O2 O3 122.4(6) 2_676 2_676
O1 Cl1 O2 O3 -122.5(6) 2_676 2_676
O1 Cl1 O2 O3 57.5(6) . 2_676
O2 Cl1 O2 O3 149(100) 2_676 2_676
O3 Cl1 O2 O4 -122.4(6) 2_676 2_676
O3 Cl1 O2 O4 57.6(6) . 2_676
O4 Cl1 O2 O4 180.000(4) . 2_676
O1 Cl1 O2 O4 115.1(5) 2_676 2_676
O1 Cl1 O2 O4 -64.9(5) . 2_676
O2 Cl1 O2 O4 27(100) 2_676 2_676
O3 Cl1 O2 O1 122.5(6) 2_676 2_676
O3 Cl1 O2 O1 -57.5(6) . 2_676
O4 Cl1 O2 O1 64.9(5) . 2_676
O4 Cl1 O2 O1 -115.1(5) 2_676 2_676
O1 Cl1 O2 O1 180.000(1) . 2_676
O2 Cl1 O2 O1 -88(100) 2_676 2_676
O3 Cl1 O3 O1 125(100) 2_676 2_676
O4 Cl1 O3 O1 -47.8(8) . 2_676
O4 Cl1 O3 O1 132.2(8) 2_676 2_676
O1 Cl1 O3 O1 180.000(5) . 2_676
O2 Cl1 O3 O1 67.9(6) . 2_676
O2 Cl1 O3 O1 -112.1(6) 2_676 2_676
O3 Cl1 O3 O4 -8(100) 2_676 2_676
O4 Cl1 O3 O4 180.000(2) . 2_676
O1 Cl1 O3 O4 -132.2(8) 2_676 2_676
O1 Cl1 O3 O4 47.8(8) . 2_676
O2 Cl1 O3 O4 -64.3(7) . 2_676
O2 Cl1 O3 O4 115.7(7) 2_676 2_676
O3 Cl1 O3 O2 -123(100) 2_676 2_676
O4 Cl1 O3 O2 64.3(7) . 2_676
O4 Cl1 O3 O2 -115.7(7) 2_676 2_676
O1 Cl1 O3 O2 112.1(6) 2_676 2_676
O1 Cl1 O3 O2 -67.9(6) . 2_676
O2 Cl1 O3 O2 180.000(3) . 2_676
O3 Cl1 O4 O3 180.000(1) . 2_676
O4 Cl1 O4 O3 -158(100) 2_676 2_676
O1 Cl1 O4 O3 135.2(8) 2_676 2_676
O1 Cl1 O4 O3 -44.8(8) . 2_676
O2 Cl1 O4 O3 64.0(6) . 2_676
O2 Cl1 O4 O3 -116.0(6) 2_676 2_676
O3 Cl1 O4 O1 -135.2(8) 2_676 2_676
O3 Cl1 O4 O1 44.8(8) . 2_676
O4 Cl1 O4 O1 67(100) 2_676 2_676
O1 Cl1 O4 O1 180.000(6) . 2_676
O2 Cl1 O4 O1 -71.3(5) . 2_676
O2 Cl1 O4 O1 108.7(5) 2_676 2_676
O3 Cl1 O4 O2 116.0(6) 2_676 2_676
O3 Cl1 O4 O2 -64.0(6) . 2_676
O4 Cl1 O4 O2 -42(100) 2_676 2_676
O1 Cl1 O4 O2 -108.7(5) 2_676 2_676
O1 Cl1 O4 O2 71.3(5) . 2_676
O2 Cl1 O4 O2 180.000(4) . 2_676
